data_4026477
loop_
_publ_author_name
'Wei-Wei Yang'
'Zong-Jun Li'
'Xiang Gao'

_publ_section_title
;
 Formation of Singly Bonded PhCH2C60-C60CH2Ph Dimers from 1,2-(PhCH2)HC60
 via Electroreductive C60-H Activation
;
_journal_name_full 'Journal of Organic Chemistry'
_journal_page_first 6067
_journal_page_last 6074
_journal_paper_doi 10.1021/jo2006768
_journal_volume 76
_journal_year 2011
_chemical_formula_sum 'C176 H56'
_chemical_formula_weight 2170.21
_chemical_name_systematic
; 
 ? 
;
_space_group_IT_number 2
_symmetry_cell_setting triclinic
_symmetry_space_group_name_Hall '-P 1'
_symmetry_space_group_name_H-M 'P -1'
_atom_sites_solution_hydrogens geom
_atom_sites_solution_primary direct
_atom_sites_solution_secondary difmap
_audit_creation_method SHELXL-97
_cell_angle_alpha 100.398(1)
_cell_angle_beta 91.499(1)
_cell_angle_gamma 115.592(1)
_cell_formula_units_Z 1
_cell_length_a 13.2330(7)
_cell_length_b 14.1032(8)
_cell_length_c 14.6106(8)
_cell_measurement_reflns_used 5789
_cell_measurement_temperature 143(2)
_cell_measurement_theta_max 26.03
_cell_measurement_theta_min 2.18
_cell_volume 2402.1(2)
_computing_cell_refinement 'Bruker SMART'
_computing_data_collection 'Bruker SMART'
_computing_data_reduction 'Bruker SAINT'
_computing_molecular_graphics 'Bruker SHELXTL'
_computing_publication_material 'Bruker SHELXTL'
_computing_structure_refinement 'SHELXL-97 (Sheldrick, 1997)'
_computing_structure_solution 'SHELXS-97 (Sheldrick, 1990)'
_diffrn_ambient_temperature 143(2)
_diffrn_measured_fraction_theta_full 0.995
_diffrn_measured_fraction_theta_max 0.995
_diffrn_measurement_device_type 'Bruker APEXII CCD area detector'
_diffrn_measurement_method 'phi and omega scans'
_diffrn_radiation_monochromator graphite
_diffrn_radiation_source 'fine-focus sealed tube'
_diffrn_radiation_type MoK\a
_diffrn_radiation_wavelength 0.71073
_diffrn_reflns_av_R_equivalents 0.0322
_diffrn_reflns_av_sigmaI/netI 0.0482
_diffrn_reflns_limit_h_max 15
_diffrn_reflns_limit_h_min -15
_diffrn_reflns_limit_k_max 16
_diffrn_reflns_limit_k_min -16
_diffrn_reflns_limit_l_max 17
_diffrn_reflns_limit_l_min -17
_diffrn_reflns_number 17255
_diffrn_reflns_theta_full 25.02
_diffrn_reflns_theta_max 25.02
_diffrn_reflns_theta_min 1.72
_exptl_absorpt_coefficient_mu 0.086
_exptl_absorpt_correction_T_max 0.9915
_exptl_absorpt_correction_T_min 0.9789
_exptl_absorpt_correction_type multi-scan
_exptl_absorpt_process_details SADABS
_exptl_crystal_colour black
_exptl_crystal_density_diffrn 1.500
_exptl_crystal_description prism
_exptl_crystal_F_000 1112
_exptl_crystal_size_max 0.25
_exptl_crystal_size_mid 0.12
_exptl_crystal_size_min 0.10
_refine_diff_density_max 0.646
_refine_diff_density_min -0.685
_refine_diff_density_rms 0.071
_refine_ls_extinction_method none
_refine_ls_goodness_of_fit_ref 1.051
_refine_ls_hydrogen_treatment constr
_refine_ls_matrix_type full
_refine_ls_number_parameters 991
_refine_ls_number_reflns 8439
_refine_ls_number_restraints 62
_refine_ls_restrained_S_all 1.064
_refine_ls_R_factor_all 0.1449
_refine_ls_R_factor_gt 0.0974
_refine_ls_shift/su_max 0.004
_refine_ls_shift/su_mean 0.000
_refine_ls_structure_factor_coef Fsqd
_refine_ls_weighting_details 'calc w=1/[\s^2^(Fo^2^)+(0.1191P)^2^+4.9711P] where P=(Fo^2^+2Fc^2^)/3'
_refine_ls_weighting_scheme calc
_refine_ls_wR_factor_gt 0.2508
_refine_ls_wR_factor_ref 0.2851
_reflns_number_gt 5272
_reflns_number_total 8439
_reflns_threshold_expression >2sigma(I)
_cod_data_source_file jo2006768_si_002.cif
_cod_data_source_block gao3
_cod_database_code 4026477

loop_
_symmetry_equiv_pos_as_xyz
'x, y, z'
'-x, -y, -z'

loop_
_atom_site_label
_atom_site_type_symbol
_atom_site_fract_x
_atom_site_fract_y
_atom_site_fract_z
_atom_site_U_iso_or_equiv
_atom_site_adp_type
_atom_site_occupancy
_atom_site_symmetry_multiplicity
_atom_site_calc_flag
_atom_site_refinement_flags
_atom_site_disorder_assembly
_atom_site_disorder_group
C1A C 1.0967(6) 1.0357(6) 0.2808(5) 0.0307(16) Uani 0.50 1 d PG A 1
C2A C 1.1343(6) 0.9793(6) 0.3404(5) 0.0307(16) Uani 0.50 1 d PG A 1
C3A C 1.1646(7) 0.9023(7) 0.2780(5) 0.040(3) Uani 0.50 1 d PGU A 1
C4A C 1.1457(7) 0.9112(6) 0.1798(5) 0.0324(16) Uani 0.50 1 d PG A 1
C5A C 1.1037(7) 0.9936(6) 0.1815(4) 0.0324(16) Uani 0.50 1 d PG A 1
C6A C 1.0158(6) 0.9686(5) 0.1109(5) 0.043(2) Uani 0.50 1 d PG A 1
C7A C 0.9154(6) 0.9840(5) 0.1326(5) 0.0315(19) Uani 0.50 1 d PGU A 1
C8A C 0.8187(6) 0.9002(6) 0.0677(5) 0.040(2) Uani 0.50 1 d PGU A 1
C9A C 0.8594(7) 0.8330(6) 0.0059(5) 0.041(2) Uani 0.50 1 d PG A 1
C10A C 0.9812(7) 0.8753(6) 0.0326(5) 0.041(3) Uani 0.50 1 d PG A 1
C11A C 0.7133(7) 0.8510(6) 0.1002(7) 0.039(3) Uani 0.50 1 d PG A 1
C12A C 0.6992(7) 0.8813(6) 0.1978(7) 0.044(2) Uani 0.50 1 d PG A 1
C13A C 0.6222(8) 0.7846(7) 0.2271(7) 0.048(4) Uani 0.50 1 d PG A 1
C14A C 0.5888(7) 0.6945(7) 0.1476(6) 0.046(3) Uani 0.50 1 d PG A 1
C15A C 0.6451(6) 0.7356(7) 0.0692(5) 0.038(2) Uani 0.50 1 d PG A 1
C16A C 0.7902(12) 0.7202(11) -0.0225(10) 0.067(5) Uani 0.50 1 d PGU A 1
C17A C 0.6817(12) 0.6666(11) 0.0114(11) 0.078(7) Uani 0.50 1 d PG A 1
C18A C 0.6707(10) 0.5642(9) 0.0282(8) 0.028(4) Uani 0.50 1 d PG A 1
C19A C 0.7723(9) 0.5545(9) 0.0046(9) 0.031(4) Uani 0.50 1 d PGU A 1
C20A C 0.8462(10) 0.6509(11) -0.0267(12) 0.047(5) Uani 0.50 1 d PG A 1
C21A C 1.0329(8) 0.8088(7) 0.0286(6) 0.044(3) Uani 0.50 1 d PG A 1
C22A C 0.9655(7) 0.6926(7) -0.0017(6) 0.040(3) Uani 0.50 1 d PG A 1
C23A C 1.0103(8) 0.6405(6) 0.0544(6) 0.046(3) Uani 0.50 1 d PG A 1
C24A C 1.1054(8) 0.7245(7) 0.1194(7) 0.045(3) Uani 0.50 1 d PG A 1
C25A C 1.1194(7) 0.8285(6) 0.1034(6) 0.037(2) Uani 0.50 1 d PG A 1
C26A C 1.1504(6) 0.8026(5) 0.2873(5) 0.033(2) Uani 0.50 1 d PG A 1
C27A C 1.1188(7) 0.7114(6) 0.2095(6) 0.027(3) Uani 0.50 1 d PG A 1
C28A C 1.0412(7) 0.6158(6) 0.2394(6) 0.041(2) Uani 0.50 1 d PG A 1
C29A C 1.0248(7) 0.6479(5) 0.3357(5) 0.044(4) Uani 0.50 1 d PG A 1
C30A C 1.0922(6) 0.7633(5) 0.3653(4) 0.0304(18) Uani 0.50 1 d PG A 1
C31A C 0.9778(6) 0.9583(5) 0.4484(4) 0.0276(15) Uani 0.50 1 d PGD . 1
C32A C 1.0808(5) 0.9437(5) 0.4223(5) 0.0276(15) Uani 0.50 1 d PG A 1
C33A C 1.0569(6) 0.8289(6) 0.4234(5) 0.030(2) Uani 0.50 1 d PG A 1
C34A C 0.9391(7) 0.7727(6) 0.4502(5) 0.0367(17) Uani 0.50 1 d PG A 1
C35A C 0.8902(6) 0.8526(6) 0.4656(5) 0.0367(17) Uani 0.50 1 d PG A 1
C36A C 0.8818(6) 0.6642(5) 0.4290(5) 0.032(2) Uani 0.50 1 d PG A 1
C37A C 0.9221(8) 0.5989(6) 0.3678(6) 0.037(3) Uani 0.50 1 d PG A 1
C38A C 0.8272(8) 0.5162(6) 0.3041(6) 0.031(3) Uani 0.50 1 d PG A 1
C39A C 0.7281(7) 0.5305(6) 0.3258(5) 0.039(2) Uani 0.50 1 d PG A 1
C40A C 0.7619(7) 0.6220(6) 0.4030(5) 0.038(3) Uani 0.50 1 d PG A 1
C41A C 0.7364(6) 0.8592(5) 0.3791(5) 0.0369(18) Uani 0.50 1 d PG A 1
C42A C 0.7809(7) 0.8100(6) 0.4383(5) 0.0369(18) Uani 0.50 1 d PG A 1
C43A C 0.7147(8) 0.6938(7) 0.4105(6) 0.042(2) Uani 0.50 1 d PG A 1
C44A C 0.6293(7) 0.6712(6) 0.3342(5) 0.042(2) Uani 0.50 1 d PG A 1
C45A C 0.6427(6) 0.7734(6) 0.3147(6) 0.040(3) Uani 0.50 1 d PG A 1
C46A C 0.5917(12) 0.5839(11) 0.2594(12) 0.057(3) Uani 0.50 1 d PG A 1
C47A C 0.6448(12) 0.5127(11) 0.2529(9) 0.057(3) Uani 0.50 1 d PG A 1
C48A C 0.6577(11) 0.4825(10) 0.1556(11) 0.034(4) Uani 0.50 1 d PGU A 1
C49A C 0.6126(15) 0.5351(14) 0.1019(9) 0.067(7) Uani 0.50 1 d PG A 1
C50A C 0.5718(16) 0.5977(15) 0.1660(12) 0.046(5) Uani 0.50 1 d PG A 1
C51A C 0.8416(9) 0.4866(14) 0.2102(9) 0.040(4) Uani 0.50 1 d PGU A 1
C52A C 0.9518(8) 0.5371(8) 0.1793(8) 0.042(3) Uani 0.50 1 d PG A 1
C53A C 0.9362(10) 0.5480(12) 0.0842(9) 0.052(4) Uani 0.50 1 d PG A 1
C54A C 0.8164(11) 0.5043(9) 0.0563(10) 0.037(4) Uani 0.50 1 d PG A 1
C55A C 0.7580(11) 0.4663(14) 0.1342(10) 0.047(4) Uani 0.50 1 d PG A 1
C56A C 0.8092(5) 0.9482(4) 0.3481(5) 0.0299(10) Uani 0.50 1 d PG A 1
C57A C 0.9245(6) 0.9852(5) 0.3728(5) 0.0299(10) Uani 0.50 1 d PG A 1
C58A C 0.9804(6) 1.0231(5) 0.2979(5) 0.0299(10) Uani 0.50 1 d PG A 1
C59A C 0.8997(6) 1.0095(6) 0.2269(5) 0.0299(10) Uani 0.50 1 d PG A 1
C60A C 0.7939(5) 0.9631(5) 0.2580(5) 0.0299(10) Uani 0.50 1 d PG A 1
C1B C 1.1604(7) 0.8895(7) 0.1898(6) 0.051(2) Uani 0.50 1 d PG A 2
C2B C 1.1058(7) 0.9352(7) 0.1345(6) 0.051(2) Uani 0.50 1 d PG A 2
C3B C 1.0457(8) 0.8547(8) 0.0486(6) 0.059(5) Uani 0.50 1 d PG A 2
C4B C 1.0631(8) 0.7593(7) 0.0508(6) 0.061(3) Uani 0.50 1 d PG A 2
C5B C 1.1340(8) 0.7808(8) 0.1380(7) 0.056(4) Uani 0.50 1 d PG A 2
C6B C 0.9694(8) 1.0391(8) 0.3059(6) 0.0501(16) Uani 0.50 1 d PG A 2
C7B C 0.8907(7) 1.0004(9) 0.2185(6) 0.0501(16) Uani 0.50 1 d PG A 2
C8B C 0.9509(8) 0.9790(8) 0.1391(6) 0.0501(16) Uani 0.50 1 d PG A 2
C9B C 1.0667(8) 1.0045(8) 0.1775(6) 0.0501(16) Uani 0.50 1 d PG A 2
C10B C 1.0782(8) 1.0417(8) 0.2805(6) 0.0501(16) Uani 0.50 1 d PG A 2
C11B C 1.0636(7) 0.9260(6) 0.4018(5) 0.0363(13) Uani 0.50 1 d PG A 2
C12B C 1.1110(7) 0.9671(7) 0.3267(6) 0.0363(13) Uani 0.50 1 d PG A 2
C13B C 1.1599(7) 0.9053(6) 0.2839(5) 0.0363(13) Uani 0.50 1 d PG A 2
C14B C 1.1427(6) 0.8259(6) 0.3325(5) 0.0363(13) Uani 0.50 1 d PG A 2
C15B C 1.0832(7) 0.8387(6) 0.4053(5) 0.0363(13) Uani 0.50 1 d PG A 2
C16B C 0.6342(7) 0.7941(7) 0.2530(7) 0.052(4) Uani 0.50 1 d PG A 2
C17B C 0.6283(6) 0.7726(7) 0.1543(7) 0.041(2) Uani 0.50 1 d PG A 2
C18B C 0.7145(8) 0.8624(7) 0.1284(6) 0.069(5) Uani 0.50 1 d PG A 2
C19B C 0.7736(7) 0.9394(6) 0.2111(6) 0.036(2) Uani 0.50 1 d PG A 2
C20B C 0.7240(7) 0.8972(6) 0.2882(5) 0.052(3) Uani 0.50 1 d PG A 2
C21B C 0.7757(7) 0.8255(7) 0.4131(6) 0.071(5) Uani 0.50 1 d PG A 2
C22B C 0.7967(7) 0.9205(7) 0.3643(6) 0.0471(15) Uani 0.50 1 d PG A 2
C23B C 0.9236(7) 1.0013(5) 0.3869(6) 0.0471(15) Uani 0.50 1 d PG A 2
C24B C 0.9811(7) 0.9563(6) 0.4497(4) 0.0471(15) Uani 0.50 1 d PGD . 2
C25B C 0.8896(8) 0.8477(8) 0.4659(5) 0.0471(15) Uani 0.50 1 d PG A 2
C26B C 0.8973(7) 0.7594(6) 0.4646(6) 0.0471(15) Uani 0.50 1 d PG A 2
C27B C 1.0004(7) 0.7572(6) 0.4388(6) 0.055(3) Uani 0.50 1 d PG A 2
C28B C 0.9734(8) 0.6505(7) 0.3876(7) 0.054(3) Uani 0.50 1 d PG A 2
C29B C 0.8535(9) 0.5867(7) 0.3818(6) 0.061(3) Uani 0.50 1 d PG A 2
C30B C 0.8064(8) 0.6540(7) 0.4295(7) 0.055(4) Uani 0.50 1 d PG A 2
C31B C 1.0302(10) 0.6322(9) 0.3155(8) 0.056(5) Uani 0.50 1 d PG A 2
C32B C 1.1179(7) 0.7232(7) 0.2859(8) 0.056(3) Uani 0.50 1 d PG A 2
C33B C 1.1107(9) 0.6968(9) 0.1841(8) 0.067(6) Uani 0.50 1 d PG A 2
C34B C 1.0186(10) 0.5895(9) 0.1508(7) 0.060(3) Uani 0.50 1 d PG A 2
C35B C 0.9688(10) 0.5496(7) 0.2321(9) 0.068(5) Uani 0.50 1 d PG A 2
C36B C 0.8486(11) 0.4910(16) 0.2328(13) 0.067(7) Uani 0.50 1 d PG A 2
C37B C 0.7871(12) 0.5102(11) 0.3054(10) 0.061(6) Uani 0.50 1 d PG A 2
C38B C 0.6827(12) 0.4967(10) 0.2640(8) 0.066(5) Uani 0.50 1 d PG A 2
C39B C 0.6797(11) 0.4690(9) 0.1657(8) 0.034(4) Uani 0.50 1 d PG A 2
C40B C 0.7822(14) 0.4655(13) 0.1464(10) 0.046(4) Uani 0.50 1 d PGU A 2
C41B C 0.9751(12) 0.6538(12) 0.0146(9) 0.056(4) Uani 0.50 1 d PG A 2
C42B C 0.9560(16) 0.5719(14) 0.0715(11) 0.071(6) Uani 0.50 1 d PG A 2
C43B C 0.8326(18) 0.5060(12) 0.0671(11) 0.081(8) Uani 0.50 1 d PG A 2
C44B C 0.7755(12) 0.5472(13) 0.0074(13) 0.081(8) Uani 0.50 1 d PG A 2
C45B C 0.8636(13) 0.6386(13) -0.0250(11) 0.055(6) Uani 0.50 1 d PG A 2
C46B C 0.6440(8) 0.5625(7) 0.3093(6) 0.054(3) Uani 0.50 1 d PG A 2
C47B C 0.7021(8) 0.6428(7) 0.3923(5) 0.052(4) Uani 0.50 1 d PG A 2
C48B C 0.6835(8) 0.7347(7) 0.3881(6) 0.058(3) Uani 0.50 1 d PG A 2
C49B C 0.6139(8) 0.7111(8) 0.3026(7) 0.050(3) Uani 0.50 1 d PG A 2
C50B C 0.5895(8) 0.6047(7) 0.2539(7) 0.054(4) Uani 0.50 1 d PG A 2
C51B C 0.5810(15) 0.5833(12) 0.1563(10) 0.033(5) Uani 0.50 1 d PG A 2
C52B C 0.6008(10) 0.6675(11) 0.1034(7) 0.064(4) Uani 0.50 1 d PG A 2
C53B C 0.6595(14) 0.6490(11) 0.0234(9) 0.063(6) Uani 0.50 1 d PG A 2
C54B C 0.6760(13) 0.5533(11) 0.0269(9) 0.092(11) Uani 0.50 1 d PG A 2
C55B C 0.6274(14) 0.5127(13) 0.1090(8) 0.040(5) Uani 0.50 1 d PG A 2
C56B C 0.8928(8) 0.9090(6) 0.0558(6) 0.056(3) Uani 0.50 1 d PG A 2
C57B C 0.9377(9) 0.8384(8) 0.0090(7) 0.061(5) Uani 0.50 1 d PG A 2
C58B C 0.8445(9) 0.7328(9) -0.0243(8) 0.064(5) Uani 0.50 1 d PG A 2
C59B C 0.7419(9) 0.7381(8) 0.0020(7) 0.078(6) Uani 0.50 1 d PG A 2
C60B C 0.7718(8) 0.8470(7) 0.0515(6) 0.048(3) Uani 0.50 1 d PG A 2
C61 C 1.1788(4) 1.1664(3) 0.3046(3) 0.0499(12) Uani 1 1 d . . .
H61A H 1.1502 1.2012 0.2644 0.060 Uiso 1 1 calc R A 1
H61B H 1.1771 1.1969 0.3708 0.060 Uiso 1 1 calc R A 1
C62 C 1.2964(4) 1.1894(3) 0.2883(3) 0.0406(11) Uani 1 1 d . A .
C63 C 1.3385(4) 1.2171(4) 0.2062(4) 0.0525(13) Uani 1 1 d . . .
H63 H 1.2883 1.2183 0.1592 0.063 Uiso 1 1 calc R A .
C64 C 1.4458(5) 1.2425(4) 0.1879(4) 0.0646(15) Uani 1 1 d . A .
H64 H 1.4703 1.2625 0.1307 0.077 Uiso 1 1 calc R . .
C65 C 1.5164(5) 1.2386(4) 0.2527(4) 0.0605(14) Uani 1 1 d . . .
H65 H 1.5913 1.2544 0.2398 0.073 Uiso 1 1 calc R A .
C66 C 1.4850(5) 1.2127(4) 0.3372(4) 0.0640(15) Uani 1 1 d . A .
H66 H 1.5376 1.2127 0.3827 0.077 Uiso 1 1 calc R . .
C67 C 1.3726(5) 1.1862(4) 0.3547(4) 0.0651(16) Uani 1 1 d . . .
H67 H 1.3484 1.1660 0.4119 0.078 Uiso 1 1 calc R A .
C68 C 0.8944(5) 0.2474(5) 0.2288(4) 0.0669(16) Uani 1 1 d . . .
H68 H 0.8868 0.2110 0.1657 0.080 Uiso 1 1 calc R . .
C69 C 0.8032(5) 0.2156(5) 0.2780(4) 0.0673(16) Uani 1 1 d . . .
H69 H 0.7330 0.1581 0.2495 0.081 Uiso 1 1 calc R . .
C70 C 0.8148(6) 0.2682(6) 0.3693(5) 0.0726(17) Uani 1 1 d . . .
H70 H 0.7526 0.2461 0.4048 0.087 Uiso 1 1 calc R . .
C71 C 0.9159(7) 0.3525(6) 0.4093(4) 0.080(2) Uani 1 1 d . . .
H71 H 0.9232 0.3902 0.4719 0.096 Uiso 1 1 calc R . .
C72 C 1.0071(6) 0.3825(5) 0.3583(5) 0.0759(18) Uani 1 1 d . . .
H72 H 1.0779 0.4397 0.3862 0.091 Uiso 1 1 calc R . .
C73 C 0.9953(5) 0.3297(5) 0.2679(5) 0.0674(16) Uani 1 1 d . . .
H73 H 1.0576 0.3505 0.2323 0.081 Uiso 1 1 calc R . .
C74 C 0.3052(5) 0.5637(6) 0.2592(5) 0.0756(18) Uani 1 1 d . . .
H74 H 0.2816 0.5598 0.1962 0.091 Uiso 1 1 calc R . .
C75 C 0.3140(5) 0.4773(5) 0.2829(5) 0.0777(19) Uani 1 1 d . . .
H75 H 0.2976 0.4146 0.2363 0.093 Uiso 1 1 calc R . .
C76 C 0.3464(6) 0.4821(5) 0.3737(6) 0.086(2) Uani 1 1 d . . .
H76 H 0.3531 0.4230 0.3907 0.103 Uiso 1 1 calc R . .
C77 C 0.3691(7) 0.5730(6) 0.4404(5) 0.094(2) Uani 1 1 d . . .
H77 H 0.3900 0.5764 0.5040 0.113 Uiso 1 1 calc R . .
C78 C 0.3616(6) 0.6591(6) 0.4152(5) 0.084(2) Uani 1 1 d . . .
H78 H 0.3788 0.7226 0.4611 0.101 Uiso 1 1 calc R . .
C79 C 0.3294(5) 0.6533(5) 0.3241(4) 0.0713(17) Uani 1 1 d . . .
H79 H 0.3242 0.7129 0.3065 0.086 Uiso 1 1 calc R . .
C80 C 0.3357(4) 0.9057(4) -0.0219(4) 0.0561(13) Uani 1 1 d . . .
H80 H 0.3068 0.9216 -0.0742 0.067 Uiso 1 1 calc R . .
C81 C 0.3332(5) 0.8063(4) -0.0283(4) 0.0596(14) Uani 1 1 d . . .
H81 H 0.3022 0.7535 -0.0849 0.072 Uiso 1 1 calc R . .
C82 C 0.3758(5) 0.7833(4) 0.0473(4) 0.0606(14) Uani 1 1 d . . .
H82 H 0.3750 0.7150 0.0427 0.073 Uiso 1 1 calc R . .
C83 C 0.4191(4) 0.8591(5) 0.1290(4) 0.0616(14) Uani 1 1 d . . .
H83 H 0.4480 0.8432 0.1814 0.074 Uiso 1 1 calc R . .
C84 C 0.4208(4) 0.9592(4) 0.1353(4) 0.0599(15) Uani 1 1 d . . .
H84 H 0.4506 1.0119 0.1920 0.072 Uiso 1 1 calc R . .
C85 C 0.3796(4) 0.9818(4) 0.0596(4) 0.0584(14) Uani 1 1 d . . .
H85 H 0.3815 1.0505 0.0635 0.070 Uiso 1 1 calc R . .
C86 C 0.6127(4) 0.0271(5) 0.5018(4) 0.0628(15) Uani 1 1 d . . .
H86 H 0.6911 0.0468 0.5036 0.075 Uiso 1 1 calc R . .
C87 C 0.5652(4) 0.0342(5) 0.5844(4) 0.0656(16) Uani 1 1 d . . .
H87 H 0.6107 0.0572 0.6430 0.079 Uiso 1 1 calc R . .
C88 C 0.5471(4) -0.0081(5) 0.4183(4) 0.0599(14) Uani 1 1 d . . .
H88 H 0.5795 -0.0146 0.3616 0.072 Uiso 1 1 calc R . .

loop_
_atom_site_aniso_label
_atom_site_aniso_U_11
_atom_site_aniso_U_22
_atom_site_aniso_U_33
_atom_site_aniso_U_23
_atom_site_aniso_U_13
_atom_site_aniso_U_12
C1A 0.013(3) 0.034(4) 0.027(3) -0.002(3) -0.001(2) -0.003(3)
C2A 0.013(3) 0.034(4) 0.027(3) -0.002(3) -0.001(2) -0.003(3)
C3A 0.016(4) 0.052(6) 0.061(7) 0.022(5) 0.024(4) 0.018(4)
C4A 0.037(4) 0.025(3) 0.034(3) 0.007(3) 0.008(3) 0.013(3)
C5A 0.037(4) 0.025(3) 0.034(3) 0.007(3) 0.008(3) 0.013(3)
C6A 0.042(5) 0.030(5) 0.038(5) 0.019(4) 0.004(4) -0.005(4)
C7A 0.038(4) 0.015(3) 0.050(5) 0.019(3) 0.003(4) 0.014(3)
C8A 0.039(5) 0.027(4) 0.050(5) 0.029(4) -0.004(4) 0.002(4)
C9A 0.051(7) 0.032(6) 0.030(5) 0.005(4) -0.004(5) 0.010(5)
C10A 0.038(7) 0.044(7) 0.029(6) 0.019(5) 0.001(6) 0.003(6)
C11A 0.020(6) 0.034(6) 0.054(7) 0.024(5) -0.008(5) 0.000(5)
C12A 0.038(6) 0.039(6) 0.052(7) -0.014(5) -0.022(5) 0.025(5)
C13A 0.014(6) 0.067(10) 0.054(9) 0.006(6) 0.008(5) 0.013(6)
C14A 0.020(5) 0.045(8) 0.062(9) 0.016(7) -0.006(6) 0.002(5)
C15A 0.027(5) 0.055(6) 0.032(5) 0.021(5) -0.002(4) 0.014(4)
C16A 0.108(13) 0.046(8) 0.032(7) 0.020(6) -0.013(8) 0.016(8)
C17A 0.052(10) 0.048(10) 0.101(15) 0.028(10) -0.054(9) -0.008(8)
C18A 0.041(10) 0.015(6) 0.014(7) 0.001(5) 0.001(7) 0.001(6)
C19A 0.036(6) 0.032(5) 0.023(5) 0.008(4) -0.004(4) 0.013(4)
C20A 0.075(11) 0.019(6) 0.037(9) -0.005(5) 0.029(8) 0.015(8)
C21A 0.049(8) 0.052(9) 0.042(7) 0.019(6) 0.020(6) 0.028(6)
C22A 0.046(7) 0.040(7) 0.021(5) -0.002(5) 0.006(5) 0.011(6)
C23A 0.091(10) 0.023(6) 0.034(7) 0.007(5) 0.032(7) 0.034(7)
C24A 0.046(7) 0.052(9) 0.049(8) 0.017(7) 0.016(6) 0.029(7)
C25A 0.035(5) 0.039(6) 0.030(5) -0.001(4) 0.013(4) 0.012(4)
C26A 0.037(5) 0.031(5) 0.028(5) -0.013(4) -0.005(4) 0.020(4)
C27A 0.019(6) 0.033(6) 0.035(6) 0.004(5) -0.001(4) 0.018(5)
C28A 0.054(6) 0.030(5) 0.047(6) -0.004(5) 0.003(5) 0.031(5)
C29A 0.058(10) 0.058(10) 0.033(6) 0.017(6) -0.002(6) 0.038(9)
C30A 0.032(4) 0.016(4) 0.035(5) -0.008(3) -0.012(4) 0.009(3)
C31A 0.017(3) 0.021(3) 0.033(4) -0.007(3) -0.007(3) 0.004(2)
C32A 0.017(3) 0.021(3) 0.033(4) -0.007(3) -0.007(3) 0.004(2)
C33A 0.048(6) 0.037(5) 0.019(4) 0.013(4) 0.019(4) 0.028(5)
C34A 0.040(4) 0.035(4) 0.026(4) 0.003(3) 0.002(3) 0.010(3)
C35A 0.040(4) 0.035(4) 0.026(4) 0.003(3) 0.002(3) 0.010(3)
C36A 0.042(6) 0.018(4) 0.039(5) 0.010(4) 0.007(5) 0.014(4)
C37A 0.056(8) 0.028(6) 0.035(6) 0.004(5) -0.002(6) 0.026(6)
C38A 0.045(7) 0.013(5) 0.035(7) 0.000(5) 0.005(5) 0.016(5)
C39A 0.055(7) 0.035(5) 0.029(5) 0.013(4) 0.007(5) 0.020(5)
C40A 0.050(8) 0.032(6) 0.027(6) 0.008(5) 0.007(6) 0.014(6)
C41A 0.037(4) 0.048(4) 0.015(4) -0.006(3) 0.011(3) 0.013(3)
C42A 0.037(4) 0.048(4) 0.015(4) -0.006(3) 0.011(3) 0.013(3)
C43A 0.040(4) 0.038(5) 0.024(4) -0.002(4) 0.001(3) 0.000(4)
C44A 0.040(4) 0.038(5) 0.024(4) -0.002(4) 0.001(3) 0.000(4)
C45A 0.025(6) 0.053(8) 0.044(6) 0.012(6) 0.010(5) 0.019(5)
C46A 0.043(7) 0.030(5) 0.074(9) 0.009(5) 0.018(6) -0.005(4)
C47A 0.043(7) 0.030(5) 0.074(9) 0.009(5) 0.018(6) -0.005(4)
C48A 0.039(5) 0.025(5) 0.033(5) 0.019(4) -0.013(4) 0.006(3)
C49A 0.028(7) 0.036(9) 0.098(15) -0.005(8) -0.021(8) -0.013(6)
C50A 0.022(8) 0.061(12) 0.033(9) 0.006(7) -0.001(6) 0.002(8)
C51A 0.071(8) 0.019(5) 0.024(5) -0.007(4) 0.004(5) 0.019(5)
C52A 0.039(6) 0.026(5) 0.059(9) -0.005(6) 0.000(7) 0.018(5)
C53A 0.057(9) 0.031(7) 0.050(10) -0.020(6) 0.001(7) 0.014(6)
C54A 0.051(8) 0.013(5) 0.047(8) -0.006(5) -0.016(6) 0.019(5)
C55A 0.067(10) 0.018(6) 0.046(8) -0.002(5) -0.026(7) 0.014(6)
C56A 0.035(2) 0.0104(17) 0.040(2) -0.0082(16) -0.0091(19) 0.0126(16)
C57A 0.035(2) 0.0104(17) 0.040(2) -0.0082(16) -0.0091(19) 0.0126(16)
C58A 0.035(2) 0.0104(17) 0.040(2) -0.0082(16) -0.0091(19) 0.0126(16)
C59A 0.035(2) 0.0104(17) 0.040(2) -0.0082(16) -0.0091(19) 0.0126(16)
C60A 0.035(2) 0.0104(17) 0.040(2) -0.0082(16) -0.0091(19) 0.0126(16)
C1B 0.023(4) 0.053(5) 0.073(6) 0.025(4) 0.020(3) 0.008(3)
C2B 0.023(4) 0.053(5) 0.073(6) 0.025(4) 0.020(3) 0.008(3)
C3B 0.049(8) 0.081(12) 0.030(7) 0.025(7) 0.006(6) 0.007(8)
C4B 0.058(8) 0.056(7) 0.057(7) -0.004(6) 0.036(6) 0.019(7)
C5B 0.040(7) 0.083(12) 0.060(9) 0.019(9) 0.028(7) 0.039(8)
C6B 0.057(4) 0.044(3) 0.057(3) 0.020(3) 0.013(3) 0.025(3)
C7B 0.057(4) 0.044(3) 0.057(3) 0.020(3) 0.013(3) 0.025(3)
C8B 0.057(4) 0.044(3) 0.057(3) 0.020(3) 0.013(3) 0.025(3)
C9B 0.057(4) 0.044(3) 0.057(3) 0.020(3) 0.013(3) 0.025(3)
C10B 0.057(4) 0.044(3) 0.057(3) 0.020(3) 0.013(3) 0.025(3)
C11B 0.031(3) 0.028(2) 0.027(3) -0.012(2) -0.019(2) 0.001(2)
C12B 0.031(3) 0.028(2) 0.027(3) -0.012(2) -0.019(2) 0.001(2)
C13B 0.031(3) 0.028(2) 0.027(3) -0.012(2) -0.019(2) 0.001(2)
C14B 0.031(3) 0.028(2) 0.027(3) -0.012(2) -0.019(2) 0.001(2)
C15B 0.031(3) 0.028(2) 0.027(3) -0.012(2) -0.019(2) 0.001(2)
C16B 0.042(9) 0.044(9) 0.081(10) 0.012(7) 0.013(8) 0.029(7)
C17B 0.019(5) 0.052(6) 0.053(7) 0.013(6) -0.003(5) 0.017(5)
C18B 0.071(12) 0.085(12) 0.077(12) 0.016(9) -0.010(8) 0.061(11)
C19B 0.030(5) 0.022(5) 0.045(6) -0.017(4) -0.014(4) 0.011(4)
C20B 0.051(6) 0.073(7) 0.043(6) -0.013(5) -0.006(5) 0.049(6)
C21B 0.037(6) 0.108(12) 0.029(7) 0.004(7) -0.001(5) 0.002(8)
C22B 0.062(3) 0.048(3) 0.037(3) 0.017(3) 0.020(3) 0.026(3)
C23B 0.062(3) 0.048(3) 0.037(3) 0.017(3) 0.020(3) 0.026(3)
C24B 0.062(3) 0.048(3) 0.037(3) 0.017(3) 0.020(3) 0.026(3)
C25B 0.062(3) 0.048(3) 0.037(3) 0.017(3) 0.020(3) 0.026(3)
C26B 0.062(3) 0.048(3) 0.037(3) 0.017(3) 0.020(3) 0.026(3)
C27B 0.052(7) 0.053(7) 0.048(6) 0.013(5) -0.025(5) 0.015(6)
C28B 0.069(9) 0.037(7) 0.042(7) 0.002(6) -0.016(6) 0.014(6)
C29B 0.079(10) 0.063(9) 0.050(8) 0.034(7) 0.016(7) 0.032(8)
C30B 0.072(12) 0.044(8) 0.032(7) 0.006(6) -0.008(7) 0.012(8)
C31B 0.061(11) 0.032(7) 0.080(12) 0.008(7) -0.002(8) 0.026(8)
C32B 0.039(6) 0.058(7) 0.068(8) -0.012(6) -0.025(6) 0.031(6)
C33B 0.051(10) 0.069(12) 0.085(12) -0.010(9) 0.005(9) 0.038(9)
C34B 0.072(9) 0.065(8) 0.060(8) -0.018(7) -0.013(7) 0.057(8)
C35B 0.087(11) 0.031(7) 0.084(11) 0.005(8) -0.030(10) 0.030(8)
C36B 0.074(11) 0.022(8) 0.089(15) 0.022(10) -0.028(10) 0.005(7)
C37B 0.061(13) 0.050(9) 0.051(10) 0.026(7) -0.012(8) 0.000(7)
C38B 0.085(13) 0.042(8) 0.027(7) 0.006(5) 0.001(7) -0.011(7)
C39B 0.039(7) 0.008(5) 0.047(8) 0.002(4) -0.017(5) 0.005(5)
C40B 0.072(8) 0.022(5) 0.029(6) -0.006(5) 0.000(5) 0.012(5)
C41B 0.084(10) 0.055(9) 0.051(9) 0.025(7) 0.030(8) 0.044(8)
C42B 0.119(17) 0.072(14) 0.050(10) -0.015(10) -0.002(11) 0.079(14)
C43B 0.076(11) 0.060(9) 0.052(9) -0.032(7) 0.025(7) -0.004(7)
C44B 0.076(11) 0.060(9) 0.052(9) -0.032(7) 0.025(7) -0.004(7)
C45B 0.054(9) 0.087(15) 0.014(7) -0.006(8) -0.012(6) 0.028(10)
C46B 0.059(7) 0.034(6) 0.047(7) 0.019(5) 0.001(5) -0.003(5)
C47B 0.045(7) 0.043(7) 0.036(7) -0.010(5) 0.018(6) -0.005(6)
C48B 0.057(7) 0.062(8) 0.037(6) 0.013(6) 0.019(6) 0.008(6)
C49B 0.015(5) 0.064(10) 0.054(8) 0.010(8) 0.011(5) 0.002(6)
C50B 0.022(6) 0.060(10) 0.047(9) 0.005(7) 0.004(5) -0.009(6)
C51B 0.018(7) 0.025(7) 0.049(11) 0.000(6) 0.008(6) 0.007(6)
C52B 0.035(7) 0.097(12) 0.054(9) -0.001(9) -0.014(7) 0.031(7)
C53B 0.075(11) 0.078(14) 0.029(7) -0.030(7) -0.017(7) 0.043(10)
C54B 0.036(13) 0.12(2) 0.059(15) -0.046(12) -0.013(11) 0.002(12)
C55B 0.043(8) 0.034(7) 0.020(6) -0.009(5) 0.008(6) 0.000(6)
C56B 0.076(8) 0.057(7) 0.046(7) 0.029(6) 0.008(6) 0.031(7)
C57B 0.070(12) 0.045(8) 0.041(7) 0.011(6) 0.025(8) 0.000(9)
C58B 0.101(13) 0.061(10) 0.016(6) -0.005(5) -0.013(7) 0.030(9)
C59B 0.114(15) 0.101(13) 0.033(7) -0.019(7) -0.024(8) 0.075(12)
C60B 0.044(7) 0.031(6) 0.061(7) 0.028(6) -0.002(6) 0.005(5)
C61 0.054(3) 0.030(2) 0.049(3) 0.005(2) 0.009(2) 0.004(2)
C62 0.047(3) 0.023(2) 0.033(2) 0.0030(17) -0.003(2) 0.0000(19)
C63 0.054(3) 0.032(2) 0.053(3) 0.014(2) 0.008(2) 0.000(2)
C64 0.063(4) 0.044(3) 0.067(4) 0.017(3) 0.013(3) 0.004(3)
C65 0.061(3) 0.038(3) 0.065(4) 0.007(3) 0.003(3) 0.008(2)
C66 0.054(3) 0.062(4) 0.066(4) 0.006(3) -0.009(3) 0.020(3)
C67 0.073(4) 0.049(3) 0.054(3) 0.014(3) -0.001(3) 0.009(3)
C68 0.082(4) 0.058(4) 0.068(4) 0.011(3) 0.017(3) 0.038(3)
C69 0.070(4) 0.052(3) 0.079(4) 0.009(3) 0.008(3) 0.028(3)
C70 0.075(4) 0.087(5) 0.076(4) 0.034(4) 0.020(4) 0.047(4)
C71 0.113(6) 0.097(5) 0.053(4) 0.014(3) -0.006(4) 0.069(5)
C72 0.073(4) 0.068(4) 0.086(5) 0.019(4) -0.016(4) 0.031(3)
C73 0.065(4) 0.061(4) 0.083(4) 0.020(3) 0.011(3) 0.032(3)
C74 0.054(4) 0.086(5) 0.067(4) -0.005(4) -0.009(3) 0.023(3)
C75 0.058(4) 0.058(4) 0.091(5) -0.010(3) 0.008(3) 0.011(3)
C76 0.070(4) 0.049(4) 0.113(6) 0.021(4) 0.012(4) 0.002(3)
C77 0.105(6) 0.087(5) 0.060(4) 0.023(4) 0.006(4) 0.012(4)
C78 0.103(5) 0.082(5) 0.059(4) -0.002(3) 0.015(4) 0.041(4)
C79 0.063(4) 0.082(4) 0.073(4) 0.001(3) -0.002(3) 0.043(3)
C80 0.054(3) 0.044(3) 0.064(3) 0.006(3) 0.014(3) 0.018(2)
C81 0.055(3) 0.052(3) 0.062(3) -0.003(3) 0.015(3) 0.020(3)
C82 0.056(3) 0.047(3) 0.078(4) 0.002(3) 0.013(3) 0.027(3)
C83 0.045(3) 0.068(4) 0.073(4) 0.011(3) 0.006(3) 0.028(3)
C84 0.043(3) 0.052(3) 0.070(4) -0.006(3) 0.009(3) 0.014(2)
C85 0.050(3) 0.043(3) 0.077(4) 0.009(3) 0.016(3) 0.017(2)
C86 0.032(3) 0.081(4) 0.073(4) 0.005(3) -0.001(3) 0.028(3)
C87 0.045(3) 0.085(4) 0.060(3) -0.003(3) -0.012(3) 0.030(3)
C88 0.049(3) 0.076(4) 0.058(3) 0.005(3) 0.008(3) 0.035(3)

loop_
_atom_type_symbol
_atom_type_description
_atom_type_scat_dispersion_real
_atom_type_scat_dispersion_imag
_atom_type_scat_source
C C 0.0033 0.0016 'International Tables Vol C Tables 4.2.6.8 and 6.1.1.4'
H H 0.0000 0.0000 'International Tables Vol C Tables 4.2.6.8 and 6.1.1.4'

loop_
_geom_angle_atom_site_label_1
_geom_angle_atom_site_label_2
_geom_angle_atom_site_label_3
_geom_angle
_geom_angle_site_symmetry_1
_geom_angle_site_symmetry_3
C5A C1A C2A 108.0 . .
C5A C1A C58A 112.8(5) . .
C2A C1A C58A 111.0(5) . .
C5A C1A C61 107.4(4) . .
C2A C1A C61 111.9(5) . .
C58A C1A C61 105.6(5) . .
C3A C2A C1A 108.0 . .
C3A C2A C32A 116.0(5) . .
C1A C2A C32A 123.7(5) . .
C4A C3A C2A 108.0 . .
C4A C3A C26A 114.3(6) . .
C2A C3A C26A 128.7(6) . .
C3A C4A C5A 108.0 . .
C3A C4A C25A 123.9(6) . .
C5A C4A C25A 121.7(7) . .
C1A C5A C4A 108.0 . .
C1A C5A C6A 120.6(6) . .
C4A C5A C6A 115.8(6) . .
C7A C6A C10A 108.0 . .
C7A C6A C5A 121.4(6) . .
C10A C6A C5A 121.4(5) . .
C59A C7A C6A 118.7(6) . .
C59A C7A C8A 118.3(5) . .
C6A C7A C8A 108.0 . .
C9A C8A C7A 108.0 . .
C9A C8A C11A 119.1(6) . .
C7A C8A C11A 119.7(6) . .
C10A C9A C8A 108.0 . .
C10A C9A C16A 120.4(8) . .
C8A C9A C16A 119.8(8) . .
C9A C10A C6A 108.0 . .
C9A C10A C21A 121.9(6) . .
C6A C10A C21A 119.8(6) . .
C15A C11A C12A 108.0 . .
C15A C11A C8A 119.3(7) . .
C12A C11A C8A 120.6(7) . .
C60A C12A C13A 122.0(7) . .
C60A C12A C11A 118.0(7) . .
C13A C12A C11A 108.0 . .
C12A C13A C14A 108.0 . .
C12A C13A C45A 118.4(7) . .
C14A C13A C45A 120.7(7) . .
C15A C14A C13A 108.0 . .
C15A C14A C50A 123.5(11) . .
C13A C14A C50A 117.3(10) . .
C11A C15A C14A 108.0 . .
C11A C15A C17A 123.7(8) . .
C14A C15A C17A 115.0(8) . .
C20A C16A C17A 108.0 . .
C20A C16A C9A 117.0(10) . .
C17A C16A C9A 122.4(11) . .
C18A C17A C16A 108.0 . .
C18A C17A C15A 124.9(9) . .
C16A C17A C15A 115.5(10) . .
C17A C18A C19A 108.0 . .
C17A C18A C49A 113.0(11) . .
C19A C18A C49A 127.4(12) . .
C18A C19A C20A 108.0 . .
C18A C19A C54A 120.3(10) . .
C20A C19A C54A 120.8(8) . .
C16A C20A C19A 108.0 . .
C16A C20A C22A 122.4(10) . .
C19A C20A C22A 117.6(9) . .
C22A C21A C25A 108.0 . .
C22A C21A C10A 119.6(7) . .
C25A C21A C10A 120.2(7) . .
C21A C22A C23A 108.0 . .
C21A C22A C20A 118.7(8) . .
C23A C22A C20A 120.9(8) . .
C24A C23A C22A 108.0 . .
C24A C23A C53A 119.7(8) . .
C22A C23A C53A 119.8(8) . .
C25A C24A C23A 108.0 . .
C25A C24A C27A 119.9(6) . .
C23A C24A C27A 118.7(7) . .
C24A C25A C21A 108.0 . .
C24A C25A C4A 118.3(6) . .
C21A C25A C4A 119.8(7) . .
C30A C26A C27A 108.0 . .
C30A C26A C3A 116.2(6) . .
C27A C26A C3A 124.1(6) . .
C28A C27A C26A 108.0 . .
C28A C27A C24A 121.1(6) . .
C26A C27A C24A 119.3(6) . .
C27A C28A C29A 108.0 . .
C27A C28A C52A 120.7(8) . .
C29A C28A C52A 119.0(7) . .
C37A C29A C30A 120.0(6) . .
C37A C29A C28A 121.3(6) . .
C30A C29A C28A 108.0 . .
C33A C30A C29A 123.0(5) . .
C33A C30A C26A 117.9(6) . .
C29A C30A C26A 108.0 . .
C32A C31A C35A 108.0 . .
C32A C31A C57A 113.3(5) . .
C35A C31A C57A 106.4(4) . .
C32A C31A C31A 103.1(6) . 2_776
C35A C31A C31A 106.1(7) . 2_776
C57A C31A C31A 119.2(7) . 2_776
C31A C32A C33A 108.0 . .
C31A C32A C2A 120.5(5) . .
C33A C32A C2A 112.7(5) . .
C30A C33A C34A 115.1(5) . .
C30A C33A C32A 127.9(5) . .
C34A C33A C32A 108.0 . .
C33A C34A C35A 108.0 . .
C33A C34A C36A 120.7(6) . .
C35A C34A C36A 127.3(6) . .
C34A C35A C31A 108.0 . .
C34A C35A C42A 114.0(6) . .
C31A C35A C42A 125.4(6) . .
C37A C36A C40A 108.0 . .
C37A C36A C34A 121.5(6) . .
C40A C36A C34A 115.2(6) . .
C29A C37A C38A 119.7(6) . .
C29A C37A C36A 119.0(6) . .
C38A C37A C36A 108.0 . .
C39A C38A C37A 108.0 . .
C39A C38A C51A 119.6(7) . .
C37A C38A C51A 119.4(7) . .
C38A C39A C40A 108.0 . .
C38A C39A C47A 120.3(8) . .
C40A C39A C47A 119.5(7) . .
C39A C40A C36A 108.0 . .
C39A C40A C43A 122.8(6) . .
C36A C40A C43A 118.5(6) . .
C56A C41A C45A 119.6(5) . .
C56A C41A C42A 119.7(6) . .
C45A C41A C42A 108.0 . .
C43A C42A C41A 108.0 . .
C43A C42A C35A 120.5(7) . .
C41A C42A C35A 120.5(7) . .
C44A C43A C42A 108.0 . .
C44A C43A C40A 115.3(6) . .
C42A C43A C40A 123.3(6) . .
C43A C44A C45A 108.0 . .
C43A C44A C46A 124.7(8) . .
C45A C44A C46A 117.4(8) . .
C44A C45A C41A 108.0 . .
C44A C45A C13A 122.0(6) . .
C41A C45A C13A 120.2(6) . .
C47A C46A C50A 108.0 . .
C47A C46A C44A 118.3(11) . .
C50A C46A C44A 119.7(11) . .
C46A C47A C48A 108.0 . .
C46A C47A C39A 119.3(11) . .
C48A C47A C39A 121.3(10) . .
C49A C48A C47A 108.0 . .
C49A C48A C55A 123.3(12) . .
C47A C48A C55A 117.9(12) . .
C48A C49A C50A 108.0 . .
C48A C49A C18A 112.5(14) . .
C50A C49A C18A 127.3(13) . .
C49A C50A C46A 108.0 . .
C49A C50A C14A 116.1(13) . .
C46A C50A C14A 122.7(13) . .
C55A C51A C52A 108.0 . .
C55A C51A C38A 121.7(8) . .
C52A C51A C38A 119.6(9) . .
C53A C52A C51A 108.0 . .
C53A C52A C28A 119.5(9) . .
C51A C52A C28A 121.0(9) . .
C52A C53A C54A 108.0 . .
C52A C53A C23A 120.4(9) . .
C54A C53A C23A 119.1(9) . .
C55A C54A C53A 108.0 . .
C55A C54A C19A 116.6(10) . .
C53A C54A C19A 121.6(8) . .
C54A C55A C51A 108.0 . .
C54A C55A C48A 119.8(12) . .
C51A C55A C48A 119.1(10) . .
C41A C56A C60A 122.7(5) . .
C41A C56A C57A 117.6(6) . .
C60A C56A C57A 108.0 . .
C58A C57A C56A 108.0 . .
C58A C57A C31A 122.5(5) . .
C56A C57A C31A 126.7(5) . .
C59A C58A C57A 108.0 . .
C59A C58A C1A 123.2(5) . .
C57A C58A C1A 125.0(5) . .
C7A C59A C58A 120.0(5) . .
C7A C59A C60A 121.6(5) . .
C58A C59A C60A 108.0 . .
C12A C60A C59A 121.6(6) . .
C12A C60A C56A 116.9(6) . .
C59A C60A C56A 108.0 . .
C13B C1B C5B 117.8(7) . .
C13B C1B C2B 120.0(7) . .
C5B C1B C2B 108.0 . .
C1B C2B C3B 108.0 . .
C1B C2B C9B 120.6(8) . .
C3B C2B C9B 122.0(8) . .
C4B C3B C2B 108.0 . .
C4B C3B C57B 117.8(8) . .
C2B C3B C57B 122.0(8) . .
C3B C4B C5B 108.0 . .
C3B C4B C41B 120.8(9) . .
C5B C4B C41B 119.8(10) . .
C1B C5B C4B 108.0 . .
C1B C5B C33B 121.2(8) . .
C4B C5B C33B 118.1(9) . .
C7B C6B C10B 108.0 . .
C7B C6B C23B 117.1(7) . .
C10B C6B C23B 120.7(7) . .
C6B C7B C8B 108.0 . .
C6B C7B C19B 125.5(7) . .
C8B C7B C19B 118.4(7) . .
C9B C8B C7B 108.0 . .
C9B C8B C56B 125.9(8) . .
C7B C8B C56B 121.4(8) . .
C8B C9B C10B 108.0 . .
C8B C9B C2B 113.8(8) . .
C10B C9B C2B 123.9(8) . .
C9B C10B C6B 108.0 . .
C9B C10B C12B 107.9(6) . .
C6B C10B C12B 112.8(6) . .
C9B C10B C61 105.9(6) . .
C6B C10B C61 110.3(6) . .
C12B C10B C61 111.5(6) . .
C12B C11B C15B 108.0 . .
C12B C11B C24B 122.0(6) . .
C15B C11B C24B 128.0(6) . .
C11B C12B C13B 108.0 . .
C11B C12B C10B 123.8(6) . .
C13B C12B C10B 125.0(6) . .
C1B C13B C12B 119.2(7) . .
C1B C13B C14B 122.7(6) . .
C12B C13B C14B 108.0 . .
C32B C14B C13B 120.7(7) . .
C32B C14B C15B 118.5(7) . .
C13B C14B C15B 108.0 . .
C27B C15B C11B 115.7(7) . .
C27B C15B C14B 126.1(6) . .
C11B C15B C14B 108.0 . .
C49B C16B C17B 120.5(8) . .
C49B C16B C20B 119.3(7) . .
C17B C16B C20B 108.0 . .
C16B C17B C18B 108.0 . .
C16B C17B C52B 120.4(8) . .
C18B C17B C52B 119.8(8) . .
C19B C18B C17B 108.0 . .
C19B C18B C60B 120.7(7) . .
C17B C18B C60B 119.8(7) . .
C20B C19B C18B 108.0 . .
C20B C19B C7B 119.5(7) . .
C18B C19B C7B 120.4(7) . .
C22B C20B C19B 115.2(7) . .
C22B C20B C16B 123.5(7) . .
C19B C20B C16B 108.0 . .
C48B C21B C25B 129.1(8) . .
C48B C21B C22B 120.4(8) . .
C25B C21B C22B 108.0 . .
C20B C22B C23B 129.9(6) . .
C20B C22B C21B 115.5(7) . .
C23B C22B C21B 108.0 . .
C24B C23B C22B 108.0 . .
C24B C23B C6B 122.4(6) . .
C22B C23B C6B 111.4(6) . .
C23B C24B C25B 108.0 . .
C23B C24B C11B 112.4(6) . .
C25B C24B C11B 103.5(5) . .
C23B C24B C24B 103.7(11) . 2_776
C25B C24B C24B 107.6(10) . 2_776
C11B C24B C24B 121.1(10) . 2_776
C21B C25B C24B 108.0 . .
C21B C25B C26B 111.1(7) . .
C24B C25B C26B 128.4(8) . .
C27B C26B C30B 108.0 . .
C27B C26B C25B 116.8(7) . .
C30B C26B C25B 124.0(7) . .
C15B C27B C26B 123.2(7) . .
C15B C27B C28B 114.7(6) . .
C26B C27B C28B 108.0 . .
C31B C28B C29B 119.9(8) . .
C31B C28B C27B 122.1(7) . .
C29B C28B C27B 108.0 . .
C37B C29B C28B 125.1(10) . .
C37B C29B C30B 115.8(10) . .
C28B C29B C30B 108.0 . .
C26B C30B C29B 108.0 . .
C26B C30B C47B 120.0(7) . .
C29B C30B C47B 119.2(7) . .
C28B C31B C35B 119.8(9) . .
C28B C31B C32B 119.5(9) . .
C35B C31B C32B 108.0 . .
C14B C32B C33B 120.6(8) . .
C14B C32B C31B 119.1(9) . .
C33B C32B C31B 108.0 . .
C34B C33B C32B 108.0 . .
C34B C33B C5B 123.3(9) . .
C32B C33B C5B 116.8(9) . .
C33B C34B C35B 108.0 . .
C33B C34B C42B 117.5(11) . .
C35B C34B C42B 121.9(12) . .
C31B C35B C34B 108.0 . .
C31B C35B C36B 116.0(11) . .
C34B C35B C36B 122.6(12) . .
C37B C36B C40B 108.0 . .
C37B C36B C35B 125.4(14) . .
C40B C36B C35B 115.6(13) . .
C29B C37B C36B 113.7(13) . .
C29B C37B C38B 127.2(13) . .
C36B C37B C38B 108.0 . .
C46B C38B C39B 125.6(11) . .
C46B C38B C37B 114.5(12) . .
C39B C38B C37B 108.0 . .
C40B C39B C38B 108.0 . .
C40B C39B C55B 121.5(11) . .
C38B C39B C55B 117.7(10) . .
C39B C40B C36B 108.0 . .
C39B C40B C43B 117.8(15) . .
C36B C40B C43B 120.9(14) . .
C45B C41B C42B 108.0 . .
C45B C41B C4B 120.5(11) . .
C42B C41B C4B 117.2(12) . .
C43B C42B C41B 108.0 . .
C43B C42B C34B 117.4(14) . .
C41B C42B C34B 124.1(14) . .
C42B C43B C44B 108.0 . .
C42B C43B C40B 121.4(15) . .
C44B C43B C40B 119.9(16) . .
C45B C44B C43B 108.0 . .
C45B C44B C54B 117.6(13) . .
C43B C44B C54B 122.8(15) . .
C41B C45B C44B 108.0 . .
C41B C45B C58B 118.9(11) . .
C44B C45B C58B 117.4(11) . .
C38B C46B C47B 124.1(9) . .
C38B C46B C50B 117.3(9) . .
C47B C46B C50B 108.0 . .
C46B C47B C48B 108.0 . .
C46B C47B C30B 118.9(7) . .
C48B C47B C30B 121.4(7) . .
C21B C48B C49B 120.8(7) . .
C21B C48B C47B 112.7(8) . .
C49B C48B C47B 108.0 . .
C16B C49B C48B 119.0(7) . .
C16B C49B C50B 120.8(7) . .
C48B C49B C50B 108.0 . .
C51B C50B C46B 122.5(8) . .
C51B C50B C49B 118.4(8) . .
C46B C50B C49B 108.0 . .
C50B C51B C55B 118.5(9) . .
C50B C51B C52B 121.8(9) . .
C55B C51B C52B 108.0 . .
C51B C52B C53B 108.0 . .
C51B C52B C17B 118.1(9) . .
C53B C52B C17B 121.5(9) . .
C54B C53B C52B 108.0 . .
C54B C53B C59B 121.6(9) . .
C52B C53B C59B 116.1(9) . .
C55B C54B C53B 108.0 . .
C55B C54B C44B 116.0(12) . .
C53B C54B C44B 122.5(10) . .
C51B C55B C54B 108.0 . .
C51B C55B C39B 118.3(8) . .
C54B C55B C39B 121.9(10) . .
C60B C56B C57B 108.0 . .
C60B C56B C8B 118.1(7) . .
C57B C56B C8B 118.2(7) . .
C56B C57B C58B 108.0 . .
C56B C57B C3B 116.6(7) . .
C58B C57B C3B 123.1(7) . .
C59B C58B C57B 108.0 . .
C59B C58B C45B 122.9(9) . .
C57B C58B C45B 118.6(8) . .
C60B C59B C58B 108.0 . .
C60B C59B C53B 124.1(8) . .
C58B C59B C53B 117.6(9) . .
C56B C60B C59B 108.0 . .
C56B C60B C18B 120.7(7) . .
C59B C60B C18B 118.6(7) . .
C62 C61 C10B 120.4(5) . .
C62 C61 C1A 110.7(4) . .
C62 C61 H61A 109.5 . .
C10B C61 H61A 101.9 . .
C1A C61 H61A 109.5 . .
C62 C61 H61B 109.5 . .
C10B C61 H61B 106.7 . .
C1A C61 H61B 109.5 . .
H61A C61 H61B 108.1 . .
C63 C62 C67 115.6(5) . .
C63 C62 C61 121.7(5) . .
C67 C62 C61 122.7(4) . .
C64 C63 C62 124.9(5) . .
C64 C63 H63 117.6 . .
C62 C63 H63 117.6 . .
C65 C64 C63 118.0(5) . .
C65 C64 H64 121.0 . .
C63 C64 H64 121.0 . .
C64 C65 C66 122.7(6) . .
C64 C65 H65 118.6 . .
C66 C65 H65 118.6 . .
C65 C66 C67 118.3(5) . .
C65 C66 H66 120.9 . .
C67 C66 H66 120.9 . .
C62 C67 C66 120.4(5) . .
C62 C67 H67 119.8 . .
C66 C67 H67 119.8 . .
C73 C68 C69 121.5(6) . .
C73 C68 H68 119.2 . .
C69 C68 H68 119.2 . .
C70 C69 C68 119.0(6) . .
C70 C69 H69 120.5 . .
C68 C69 H69 120.5 . .
C69 C70 C71 120.2(6) . .
C69 C70 H70 119.9 . .
C71 C70 H70 119.9 . .
C70 C71 C72 119.7(6) . .
C70 C71 H71 120.1 . .
C72 C71 H71 120.1 . .
C73 C72 C71 119.8(6) . .
C73 C72 H72 120.1 . .
C71 C72 H72 120.1 . .
C68 C73 C72 119.8(6) . .
C68 C73 H73 120.1 . .
C72 C73 H73 120.1 . .
C79 C74 C75 120.9(7) . .
C79 C74 H74 119.6 . .
C75 C74 H74 119.6 . .
C76 C75 C74 119.7(6) . .
C76 C75 H75 120.2 . .
C74 C75 H75 120.2 . .
C75 C76 C77 119.5(7) . .
C75 C76 H76 120.3 . .
C77 C76 H76 120.3 . .
C78 C77 C76 120.0(7) . .
C78 C77 H77 120.0 . .
C76 C77 H77 120.0 . .
C79 C78 C77 119.9(6) . .
C79 C78 H78 120.1 . .
C77 C78 H78 120.1 . .
C74 C79 C78 120.1(7) . .
C74 C79 H79 120.0 . .
C78 C79 H79 120.0 . .
C85 C80 C81 120.3(6) . .
C85 C80 H80 119.9 . .
C81 C80 H80 119.9 . .
C82 C81 C80 119.9(5) . .
C82 C81 H81 120.0 . .
C80 C81 H81 120.0 . .
C81 C82 C83 119.9(5) . .
C81 C82 H82 120.1 . .
C83 C82 H82 120.1 . .
C82 C83 C84 119.9(6) . .
C82 C83 H83 120.0 . .
C84 C83 H83 120.0 . .
C85 C84 C83 119.8(5) . .
C85 C84 H84 120.1 . .
C83 C84 H84 120.1 . .
C84 C85 C80 120.2(5) . .
C84 C85 H85 119.9 . .
C80 C85 H85 119.9 . .
C88 C86 C87 120.0(5) . .
C88 C86 H86 120.0 . .
C87 C86 H86 120.0 . .
C88 C87 C86 119.9(5) 2_656 .
C88 C87 H87 120.1 2_656 .
C86 C87 H87 120.1 . .
C86 C88 C87 120.1(5) . 2_656
C86 C88 H88 119.9 . .
C87 C88 H88 119.9 2_656 .

loop_
_geom_bond_atom_site_label_1
_geom_bond_atom_site_label_2
_geom_bond_distance
_geom_bond_site_symmetry_2
C1A C5A 1.486(5) .
C1A C2A 1.486(5) .
C1A C58A 1.504(9) .
C1A C61 1.649(9) .
C2A C3A 1.486(5) .
C2A C32A 1.464(9) .
C3A C4A 1.486(5) .
C3A C26A 1.370(10) .
C4A C5A 1.486(5) .
C4A C25A 1.373(10) .
C5A C6A 1.412(10) .
C6A C7A 1.469(6) .
C6A C10A 1.469(6) .
C7A C59A 1.405(9) .
C7A C8A 1.469(6) .
C8A C9A 1.469(6) .
C8A C11A 1.404(11) .
C9A C10A 1.469(6) .
C9A C16A 1.423(15) .
C10A C21A 1.374(13) .
C11A C15A 1.454(6) .
C11A C12A 1.454(6) .
C12A C60A 1.415(9) .
C12A C13A 1.454(6) .
C13A C14A 1.454(6) .
C13A C45A 1.353(13) .
C14A C15A 1.454(6) .
C14A C50A 1.363(18) .
C15A C17A 1.424(15) .
C16A C20A 1.454(8) .
C16A C17A 1.454(8) .
C17A C18A 1.454(8) .
C18A C19A 1.454(8) .
C18A C49A 1.361(16) .
C19A C20A 1.454(8) .
C19A C54A 1.393(12) .
C20A C22A 1.435(14) .
C21A C22A 1.460(6) .
C21A C25A 1.460(6) .
C22A C23A 1.460(6) .
C23A C24A 1.460(6) .
C23A C53A 1.405(14) .
C24A C25A 1.460(6) .
C24A C27A 1.379(12) .
C26A C30A 1.450(5) .
C26A C27A 1.450(5) .
C27A C28A 1.450(5) .
C28A C29A 1.450(5) .
C28A C52A 1.365(12) .
C29A C37A 1.372(12) .
C29A C30A 1.450(5) .
C30A C33A 1.381(9) .
C31A C32A 1.512(5) .
C31A C35A 1.512(5) .
C31A C57A 1.485(9) .
C31A C31A 1.650(8) 2_776
C32A C33A 1.512(5) .
C33A C34A 1.512(5) .
C34A C35A 1.512(5) .
C34A C36A 1.351(10) .
C35A C42A 1.321(10) .
C36A C37A 1.444(6) .
C36A C40A 1.444(6) .
C37A C38A 1.444(6) .
C38A C39A 1.444(6) .
C38A C51A 1.402(14) .
C39A C40A 1.444(6) .
C39A C47A 1.420(14) .
C40A C43A 1.393(12) .
C41A C56A 1.375(9) .
C41A C45A 1.455(6) .
C41A C42A 1.455(6) .
C42A C43A 1.455(6) .
C43A C44A 1.455(6) .
C44A C45A 1.455(6) .
C44A C46A 1.383(17) .
C46A C47A 1.446(10) .
C46A C50A 1.446(10) .
C47A C48A 1.446(10) .
C48A C49A 1.446(10) .
C48A C55A 1.473(16) .
C49A C50A 1.446(10) .
C51A C55A 1.445(10) .
C51A C52A 1.445(10) .
C52A C53A 1.445(10) .
C53A C54A 1.445(10) .
C54A C55A 1.445(10) .
C56A C60A 1.394(5) .
C56A C57A 1.394(5) .
C57A C58A 1.394(5) .
C58A C59A 1.394(5) .
C59A C60A 1.394(5) .
C1B C13B 1.354(11) .
C1B C5B 1.466(7) .
C1B C2B 1.466(7) .
C2B C3B 1.466(7) .
C2B C9B 1.360(12) .
C3B C4B 1.466(7) .
C3B C57B 1.433(15) .
C4B C5B 1.466(7) .
C4B C41B 1.426(16) .
C5B C33B 1.390(14) .
C6B C7B 1.483(7) .
C6B C10B 1.483(7) .
C6B C23B 1.428(11) .
C7B C8B 1.483(7) .
C7B C19B 1.399(12) .
C8B C9B 1.483(7) .
C8B C56B 1.382(12) .
C9B C10B 1.483(7) .
C10B C12B 1.545(11) .
C10B C61 1.650(11) .
C11B C12B 1.372(6) .
C11B C15B 1.372(6) .
C11B C24B 1.484(11) .
C12B C13B 1.372(6) .
C13B C14B 1.372(6) .
C14B C32B 1.376(11) .
C14B C15B 1.372(6) .
C15B C27B 1.380(11) .
C16B C49B 1.418(13) .
C16B C17B 1.412(6) .
C16B C20B 1.412(6) .
C17B C18B 1.412(6) .
C17B C52B 1.416(14) .
C18B C19B 1.412(6) .
C18B C60B 1.409(12) .
C19B C20B 1.412(6) .
C20B C22B 1.346(11) .
C21B C48B 1.312(12) .
C21B C25B 1.553(5) .
C21B C22B 1.553(5) .
C22B C23B 1.553(5) .
C23B C24B 1.553(5) .
C24B C25B 1.553(5) .
C24B C24B 1.645(10) 2_776
C25B C26B 1.290(12) .
C26B C27B 1.438(7) .
C26B C30B 1.438(7) .
C27B C28B 1.438(7) .
C28B C31B 1.361(16) .
C28B C29B 1.438(7) .
C29B C37B 1.370(15) .
C29B C30B 1.438(7) .
C30B C47B 1.402(14) .
C31B C35B 1.457(7) .
C31B C32B 1.457(7) .
C32B C33B 1.457(7) .
C33B C34B 1.457(7) .
C34B C35B 1.457(7) .
C34B C42B 1.327(18) .
C35B C36B 1.443(17) .
C36B C37B 1.413(9) .
C36B C40B 1.413(9) .
C37B C38B 1.413(9) .
C38B C46B 1.330(15) .
C38B C39B 1.413(9) .
C39B C40B 1.413(9) .
C39B C55B 1.438(18) .
C40B C43B 1.437(15) .
C41B C45B 1.482(9) .
C41B C42B 1.482(9) .
C42B C43B 1.482(9) .
C43B C44B 1.482(9) .
C44B C45B 1.482(9) .
C44B C54B 1.390(18) .
C45B C58B 1.455(17) .
C46B C47B 1.431(7) .
C46B C50B 1.431(7) .
C47B C48B 1.431(7) .
C48B C49B 1.431(7) .
C49B C50B 1.431(7) .
C50B C51B 1.394(15) .
C51B C55B 1.466(11) .
C51B C52B 1.466(11) .
C52B C53B 1.466(11) .
C53B C54B 1.466(11) .
C53B C59B 1.358(17) .
C54B C55B 1.466(11) .
C56B C60B 1.448(8) .
C56B C57B 1.448(8) .
C57B C58B 1.448(8) .
C58B C59B 1.448(8) .
C59B C60B 1.448(8) .
C61 C62 1.481(7) .
C61 H61A 0.9900 .
C61 H61B 0.9900 .
C62 C63 1.385(6) .
C62 C67 1.402(7) .
C63 C64 1.353(8) .
C63 H63 0.9500 .
C64 C65 1.337(8) .
C64 H64 0.9500 .
C65 C66 1.375(8) .
C65 H65 0.9500 .
C66 C67 1.412(8) .
C66 H66 0.9500 .
C67 H67 0.9500 .
C68 C73 1.356(8) .
C68 C69 1.366(8) .
C68 H68 0.9500 .
C69 C70 1.374(8) .
C69 H69 0.9500 .
C70 C71 1.371(9) .
C70 H70 0.9500 .
C71 C72 1.384(9) .
C71 H71 0.9500 .
C72 C73 1.363(9) .
C72 H72 0.9500 .
C73 H73 0.9500 .
C74 C79 1.342(8) .
C74 C75 1.374(9) .
C74 H74 0.9500 .
C75 C76 1.365(10) .
C75 H75 0.9500 .
C76 C77 1.373(10) .
C76 H76 0.9500 .
C77 C78 1.372(10) .
C77 H77 0.9500 .
C78 C79 1.364(9) .
C78 H78 0.9500 .
C79 H79 0.9500 .
C80 C85 1.368(7) .
C80 C81 1.373(7) .
C80 H80 0.9500 .
C81 C82 1.378(8) .
C81 H81 0.9500 .
C82 C83 1.367(8) .
C82 H82 0.9500 .
C83 C84 1.389(8) .
C83 H83 0.9500 .
C84 C85 1.367(8) .
C84 H84 0.9500 .
C85 H85 0.9500 .
C86 C88 1.358(7) .
C86 C87 1.382(8) .
C86 H86 0.9500 .
C87 C88 1.367(7) 2_656
C87 H87 0.9500 .
C88 C87 1.367(7) 2_656
C88 H88 0.9500 .
